data_2013375
loop_
_publ_author_name
'Sauer, Anne M.'
'Fronczek, Frank R.'
'Zhu, Betty C. R.'
'Crowe, William E.'
'Henderson, Gregg'
'Laine, Roger A.'

_publ_section_title
;
 The sesquiterpenoid nootkatone and the absolute configuration of a
 dibromo derivative
;
_journal_issue 5
_journal_name_full 'Acta Crystallographica Section C'
_journal_page_first o254
_journal_page_last o256
_journal_paper_doi 10.1107/S010827010300684X
_journal_volume 59
_journal_year 2003
_chemical_formula_iupac 'C15 H22 O'
_chemical_formula_moiety 'C15 H22 O'
_chemical_formula_sum 'C15 H22 O'
_chemical_formula_weight 218.33
_chemical_melting_point 310.0(10)
_chemical_name_common nootkatone
_chemical_name_systematic ?
_space_group_IT_number 4
_symmetry_cell_setting monoclinic
_symmetry_space_group_name_Hall 'P 2yb'
_symmetry_space_group_name_H-M 'P 1 21 1'
_atom_sites_solution_hydrogens geom
_atom_sites_solution_primary direct
_atom_sites_solution_secondary difmap
_audit_creation_method SHELXL-97
_cell_angle_alpha 90
_cell_angle_beta 96.09(2)
_cell_angle_gamma 90
_cell_formula_units_Z 2
_cell_length_a 5.903(2)
_cell_length_b 9.495(4)
_cell_length_c 11.630(6)
_cell_measurement_reflns_used 1493
_cell_measurement_temperature 150
_cell_measurement_theta_max 27.5
_cell_measurement_theta_min 2.5
_cell_volume 648.2(5)
_computing_cell_refinement 'DENZO and SCALEPACK'
_computing_data_collection 'COLLECT (Nonius, 2000)'
_computing_data_reduction 'DENZO and SCALEPACK (Otwinowski & Minor, 1997)'
_computing_molecular_graphics 'ORTEP-3 (Farrugia, 1997)'
_computing_publication_material SHELXL97
_computing_structure_refinement 'SHELXL97 (Sheldrick, 1997)'
_computing_structure_solution 'SIR97 (Altomare et al., 1999)'
_diffrn_ambient_temperature 150
_diffrn_measured_fraction_theta_full 0.992
_diffrn_measured_fraction_theta_max 0.992
_diffrn_measurement_device 'Nonius KappaCCD (with an Oxford Cryosystems Cryostream cooler)'
_diffrn_measurement_method '\w scans with \k offsets'
_diffrn_radiation_monochromator graphite
_diffrn_radiation_source 'fine-focus sealed tube'
_diffrn_radiation_type MoK\a
_diffrn_radiation_wavelength 0.71073
_diffrn_reflns_av_R_equivalents 0.023
_diffrn_reflns_av_sigmaI/netI 0.0479
_diffrn_reflns_limit_h_max 7
_diffrn_reflns_limit_h_min -7
_diffrn_reflns_limit_k_max 12
_diffrn_reflns_limit_k_min -12
_diffrn_reflns_limit_l_max 15
_diffrn_reflns_limit_l_min -15
_diffrn_reflns_number 7526
_diffrn_reflns_theta_full 27.5
_diffrn_reflns_theta_max 27.5
_diffrn_reflns_theta_min 2.7
_diffrn_standards_decay_% <2
_diffrn_standards_number 0
_exptl_absorpt_coefficient_mu 0.067
_exptl_absorpt_correction_type none
_exptl_crystal_colour colorless
_exptl_crystal_density_diffrn 1.119
_exptl_crystal_density_method 'not measured'
_exptl_crystal_description 'needle fragment'
_exptl_crystal_F_000 240
_exptl_crystal_size_max 0.32
_exptl_crystal_size_mid 0.25
_exptl_crystal_size_min 0.20
_refine_diff_density_max 0.16
_refine_diff_density_min -0.15
_refine_ls_extinction_coef 0.041(9)
_refine_ls_extinction_expression Fc^*^=kFc[1+0.001xFc^2^\l^3^/sin(2\q)]^-1/4^
_refine_ls_extinction_method SHELXL97
_refine_ls_goodness_of_fit_ref 1.060
_refine_ls_hydrogen_treatment constr
_refine_ls_matrix_type full
_refine_ls_number_parameters 149
_refine_ls_number_reflns 1577
_refine_ls_number_restraints 1
_refine_ls_restrained_S_all 1.059
_refine_ls_R_factor_all 0.068
_refine_ls_R_factor_gt 0.041
_refine_ls_shift/su_max <0.001
_refine_ls_shift/su_mean 0.000
_refine_ls_structure_factor_coef Fsqd
_refine_ls_weighting_details 'calc w = 1/[\s^2^(Fo^2^)+(0.0459P)^2^+0.0440P] where P = (Fo^2^+2Fc^2^)/3'
_refine_ls_weighting_scheme calc
_refine_ls_wR_factor_gt 0.085
_refine_ls_wR_factor_ref 0.098
_reflns_number_gt 1202
_reflns_number_total 1577
_reflns_threshold_expression I>2\s(I)
_cod_data_source_file sq1013.cif
_cod_data_source_block I
_cod_depositor_comments
;
The following automatic conversions were performed:
'_symmetry_cell_setting' value 'Monoclinic' changed to 'monoclinic'
according to '/home/saulius/struct/CIF-dictionaries/cif_core.dic'
dictionary named 'cif_core.dic' version 2.4.1 from 2010-06-29.

Automatic conversion script
Id: cif_fix_enum 1527 2010-12-29 10:47:43Z saulius 

The following automatic conversions were performed:

'_chemical_melting_point' value '309-311K' was changed to '310.0(10)'
- the average value was taken and precision was estimated.

Automatic conversion script
Id: cif_fix_values 1646 2011-03-28 12:23:43Z adriana 

The following automatic conversions were performed:

'_chemical_melting_point' value '309-311K' was changed to '310.0(10)'
- the average value was taken and precision was
estimated.

'_symmetry_cell_setting' value 'Monoclinic' changed to
'monoclinic' according to
/home/saulius/struct/CIF-dictionaries/cif_core.dic dictionary named
'cif_core.dic' version 2.4.1 from 2010-06-29.

Automatic conversion script
Id: cif_fix_values 1715 2011-07-08 13:25:40Z adriana 
;
_cod_original_sg_symbol_H-M 'P 21'
_cod_database_code 2013375
_cod_database_fobs_code 2013375

loop_
_symmetry_equiv_pos_as_xyz
'x, y, z'
'-x, y+1/2, -z'

loop_
_atom_site_label
_atom_site_fract_x
_atom_site_fract_y
_atom_site_fract_z
_atom_site_U_iso_or_equiv
_atom_site_adp_type
_atom_site_calc_flag
_atom_site_refinement_flags
_atom_site_occupancy
_atom_site_disorder_assembly
_atom_site_disorder_group
_atom_site_type_symbol
O1 0.9245(3) 0.4298(2) 0.40302(15) 0.0544(5) Uani d . 1 . . O
C1 0.8374(4) 0.3090(3) 0.56883(19) 0.0324(5) Uani d . 1 . . C
H1 0.9146 0.2268 0.5475 0.039 Uiso calc R 1 . . H
C2 0.8218(4) 0.4282(3) 0.4894(2) 0.0379(6) Uani d . 1 . . C
C3 0.6720(4) 0.5467(3) 0.5196(2) 0.0393(6) Uani d . 1 . . C
H3A 0.5118 0.5248 0.4912 0.047 Uiso calc R 1 . . H
H3B 0.7157 0.6337 0.4806 0.047 Uiso calc R 1 . . H
C4 0.6917(4) 0.5713(2) 0.65075(19) 0.0317(6) Uani d . 1 . . C
H4 0.8555 0.5923 0.6758 0.038 Uiso calc R 1 . . H
C5 0.6313(3) 0.4369(3) 0.71613(18) 0.0274(5) Uani d . 1 . . C
C6 0.7166(4) 0.4560(2) 0.84551(18) 0.0287(5) Uani d . 1 . . C
H6A 0.8755 0.4908 0.8514 0.034 Uiso calc R 1 . . H
H6B 0.6231 0.5299 0.8777 0.034 Uiso calc R 1 . . H
C7 0.7101(4) 0.3238(2) 0.92099(19) 0.0280(5) Uani d . 1 . . C
H7 0.5486 0.2903 0.9148 0.034 Uiso calc R 1 . . H
C8 0.8507(4) 0.2093(3) 0.8705(2) 0.0343(6) Uani d . 1 . . C
H8A 0.8446 0.1222 0.9169 0.041 Uiso calc R 1 . . H
H8B 1.0117 0.2398 0.8744 0.041 Uiso calc R 1 . . H
C9 0.7605(4) 0.1786(3) 0.7443(2) 0.0352(6) Uani d . 1 . . C
H9A 0.8611 0.1087 0.7122 0.042 Uiso calc R 1 . . H
H9B 0.6065 0.1367 0.7419 0.042 Uiso calc R 1 . . H
C10 0.7490(3) 0.3088(2) 0.67038(18) 0.0283(5) Uani d . 1 . . C
C11 0.7807(4) 0.3577(2) 1.04696(19) 0.0328(6) Uani d . 1 . . C
C12 0.6291(4) 0.4579(3) 1.1030(2) 0.0431(7) Uani d . 1 . . C
H12A 0.6755 0.4612 1.1864 0.065 Uiso calc R 1 . . H
H12B 0.4709 0.4257 1.0892 0.065 Uiso calc R 1 . . H
H12C 0.6421 0.5522 1.0700 0.065 Uiso calc R 1 . . H
C13 0.9638(4) 0.3046(3) 1.1070(2) 0.0452(7) Uani d . 1 . . C
H13A 0.9998 0.3298 1.1859 0.054 Uiso calc R 1 . . H
H13B 1.0593 0.2412 1.0712 0.054 Uiso calc R 1 . . H
C14 0.3711(4) 0.4100(3) 0.7018(2) 0.0397(6) Uani d . 1 . . C
H14A 0.3148 0.4110 0.6194 0.060 Uiso calc R 1 . . H
H14B 0.2944 0.4839 0.7420 0.060 Uiso calc R 1 . . H
H14C 0.3394 0.3181 0.7349 0.060 Uiso calc R 1 . . H
C15 0.5564(5) 0.7019(3) 0.6779(2) 0.0473(7) Uani d . 1 . . C
H15A 0.6193 0.7846 0.6422 0.071 Uiso calc R 1 . . H
H15B 0.5665 0.7152 0.7619 0.071 Uiso calc R 1 . . H
H15C 0.3965 0.6897 0.6471 0.071 Uiso calc R 1 . . H

loop_
_atom_site_aniso_label
_atom_site_aniso_U_11
_atom_site_aniso_U_22
_atom_site_aniso_U_33
_atom_site_aniso_U_12
_atom_site_aniso_U_13
_atom_site_aniso_U_23
O1 0.0656(12) 0.0614(13) 0.0393(10) -0.0189(11) 0.0202(9) -0.0027(10)
C1 0.0315(11) 0.0327(12) 0.0330(12) -0.0024(10) 0.0037(10) -0.0046(11)
C2 0.0368(12) 0.0485(16) 0.0287(11) -0.0164(12) 0.0044(10) -0.0046(12)
C3 0.0409(13) 0.0428(15) 0.0327(13) -0.0061(12) -0.0042(11) 0.0093(11)
C4 0.0324(11) 0.0326(14) 0.0290(12) -0.0024(10) -0.0018(10) 0.0046(10)
C5 0.0242(10) 0.0287(11) 0.0289(11) -0.0007(9) 0.0020(9) 0.0016(10)
C6 0.0312(11) 0.0260(12) 0.0287(11) 0.0003(9) 0.0025(9) 0.0006(10)
C7 0.0284(11) 0.0259(12) 0.0298(11) -0.0007(9) 0.0031(9) 0.0002(10)
C8 0.0432(13) 0.0256(12) 0.0347(13) 0.0026(10) 0.0064(11) 0.0022(10)
C9 0.0459(14) 0.0257(13) 0.0349(13) 0.0003(11) 0.0086(11) -0.0030(10)
C10 0.0233(10) 0.0300(12) 0.0312(12) -0.0035(9) 0.0004(9) -0.0002(10)
C11 0.0402(14) 0.0270(12) 0.0319(12) -0.0009(10) 0.0076(11) 0.0019(10)
C12 0.0556(16) 0.0426(16) 0.0324(13) 0.0069(13) 0.0110(11) -0.0009(12)
C13 0.0531(15) 0.0436(15) 0.0371(13) 0.0117(13) -0.0038(12) 0.0007(13)
C14 0.0264(11) 0.0484(17) 0.0443(14) -0.0025(11) 0.0031(10) -0.0025(12)
C15 0.0597(17) 0.0369(14) 0.0429(15) 0.0118(13) -0.0052(13) 0.0048(13)

loop_
_atom_type_symbol
_atom_type_description
_atom_type_scat_dispersion_real
_atom_type_scat_dispersion_imag
_atom_type_scat_source
C C 0.0033 0.0016 'International Tables Vol C Tables 4.2.6.8 and 6.1.1.4'
H H 0.0000 0.0000 'International Tables Vol C Tables 4.2.6.8 and 6.1.1.4'
O O 0.0106 0.0060 'International Tables Vol C Tables 4.2.6.8 and 6.1.1.4'

loop_
_geom_angle_atom_site_label_1
_geom_angle_atom_site_label_2
_geom_angle_atom_site_label_3
_geom_angle
C10 C1 C2 123.7(2)
C10 C1 H1 118.2
C2 C1 H1 118.2
O1 C2 C1 121.7(2)
O1 C2 C3 122.5(2)
C1 C2 C3 115.8(2)
C2 C3 C4 111.27(18)
C2 C3 H3A 109.4
C4 C3 H3A 109.4
C2 C3 H3B 109.4
C4 C3 H3B 109.4
H3A C3 H3B 108.0
C15 C4 C3 110.07(19)
C15 C4 C5 114.6(2)
C3 C4 C5 111.48(19)
C15 C4 H4 106.8
C3 C4 H4 106.8
C5 C4 H4 106.8
C10 C5 C6 108.66(17)
C10 C5 C4 110.44(16)
C6 C5 C4 108.28(18)
C10 C5 C14 108.32(19)
C6 C5 C14 109.93(17)
C4 C5 C14 111.17(19)
C7 C6 C5 115.81(18)
C7 C6 H6A 108.3
C5 C6 H6A 108.3
C7 C6 H6B 108.3
C5 C6 H6B 108.3
H6A C6 H6B 107.4
C11 C7 C8 114.82(17)
C11 C7 C6 110.97(18)
C8 C7 C6 108.41(18)
C11 C7 H7 107.4
C8 C7 H7 107.4
C6 C7 H7 107.4
C7 C8 C9 110.89(18)
C7 C8 H8A 109.5
C9 C8 H8A 109.5
C7 C8 H8B 109.5
C9 C8 H8B 109.5
H8A C8 H8B 108.1
C10 C9 C8 112.37(19)
C10 C9 H9A 109.1
C8 C9 H9A 109.1
C10 C9 H9B 109.1
C8 C9 H9B 109.1
H9A C9 H9B 107.9
C1 C10 C9 120.4(2)
C1 C10 C5 122.8(2)
C9 C10 C5 116.82(19)
C13 C11 C12 120.2(2)
C13 C11 C7 123.7(2)
C12 C11 C7 116.05(19)
C11 C12 H12A 109.5
C11 C12 H12B 109.5
H12A C12 H12B 109.5
C11 C12 H12C 109.5
H12A C12 H12C 109.5
H12B C12 H12C 109.5
C11 C13 H13A 120.0
C11 C13 H13B 120.0
H13A C13 H13B 120.0
C5 C14 H14A 109.5
C5 C14 H14B 109.5
H14A C14 H14B 109.5
C5 C14 H14C 109.5
H14A C14 H14C 109.5
H14B C14 H14C 109.5
C4 C15 H15A 109.5
C4 C15 H15B 109.5
H15A C15 H15B 109.5
C4 C15 H15C 109.5
H15A C15 H15C 109.5
H15B C15 H15C 109.5

loop_
_geom_bond_atom_site_label_1
_geom_bond_atom_site_label_2
_geom_bond_site_symmetry_2
_geom_bond_distance
_geom_bond_publ_flag
O1 C2 . 1.228(3) y
C1 C10 . 1.341(3) y
C1 C2 . 1.457(4) y
C1 H1 . 0.9500 ?
C2 C3 . 1.496(4) ?
C3 C4 . 1.536(3) ?
C3 H3A . 0.9900 ?
C3 H3B . 0.9900 ?
C4 C15 . 1.526(4) ?
C4 C5 . 1.546(3) ?
C4 H4 . 1.0000 ?
C5 C10 . 1.524(3) ?
C5 C6 . 1.546(3) ?
C5 C14 . 1.549(3) ?
C6 C7 . 1.535(3) ?
C6 H6A . 0.9900 ?
C6 H6B . 0.9900 ?
C7 C11 . 1.515(3) ?
C7 C8 . 1.523(3) ?
C7 H7 . 1.0000 ?
C8 C9 . 1.534(3) ?
C8 H8A . 0.9900 ?
C8 H8B . 0.9900 ?
C9 C10 . 1.504(3) ?
C9 H9A . 0.9900 ?
C9 H9B . 0.9900 ?
C11 C13 . 1.323(3) y
C11 C12 . 1.501(3) y
C12 H12A . 0.9800 ?
C12 H12B . 0.9800 ?
C12 H12C . 0.9800 ?
C13 H13A . 0.9500 ?
C13 H13B . 0.9500 ?
C14 H14A . 0.9800 ?
C14 H14B . 0.9800 ?
C14 H14C . 0.9800 ?
C15 H15A . 0.9800 ?
C15 H15B . 0.9800 ?
C15 H15C . 0.9800 ?

loop_
_geom_torsion_atom_site_label_1
_geom_torsion_atom_site_label_2
_geom_torsion_atom_site_label_3
_geom_torsion_atom_site_label_4
_geom_torsion
_geom_torsion_publ_flag
C10 C1 C2 O1 172.4(2) ?
C10 C1 C2 C3 -8.1(3) y
O1 C2 C3 C4 -142.6(2) ?
C1 C2 C3 C4 37.9(3) y
C2 C3 C4 C15 174.2(2) ?
C2 C3 C4 C5 -57.5(3) y
C15 C4 C5 C10 171.74(19) ?
C3 C4 C5 C10 45.9(2) y
C15 C4 C5 C6 -69.4(2) ?
C3 C4 C5 C6 164.77(18) ?
C15 C4 C5 C14 51.5(3) ?
C3 C4 C5 C14 -74.4(2) ?
C10 C5 C6 C7 -49.6(2) y
C4 C5 C6 C7 -169.61(18) ?
C14 C5 C6 C7 68.8(3) ?
C5 C6 C7 C11 -175.80(18) ?
C5 C6 C7 C8 57.2(2) y
C11 C7 C8 C9 177.82(19) ?
C6 C7 C8 C9 -57.5(2) y
C7 C8 C9 C10 55.0(3) y
C2 C1 C10 C9 176.45(19) ?
C2 C1 C10 C5 -2.9(3) y
C8 C9 C10 C1 130.8(2) ?
C8 C9 C10 C5 -49.8(3) y
C6 C5 C10 C1 -135.4(2) ?
C4 C5 C10 C1 -16.7(3) y
C14 C5 C10 C1 105.2(2) ?
C6 C5 C10 C9 45.3(2) y
C4 C5 C10 C9 163.92(18) ?
C14 C5 C10 C9 -74.1(2) ?
C8 C7 C11 C13 6.8(3) ?
C6 C7 C11 C13 -116.5(3) ?
C8 C7 C11 C12 -173.2(2) ?
C6 C7 C11 C12 63.4(2) y

loop_
_cod_related_entry_id
_cod_related_entry_database
_cod_related_entry_code
1 ChemSpider 1064812
